data_7700022
loop_
_publ_author_name
'Shvanskaya, Larisa'
'Yakubovich, Olga'
'Melchakova, Lyubov'
'Ivanova, Anna'
'Vasiliev, Alexander'

_publ_section_title
;
 Crystal chemistry and physical properties of the
 A<sub>2</sub>M<sub>3</sub>(H<sub>2</sub>O)<sub>2</sub>[B<sub>4</sub>P<sub>6</sub>O<sub>24</sub>(OH)<sub>2</sub>]
 (A = Cs, Rb; M = Ni, Cu, (Ni, Fe)) borophosphate family.
;
_journal_issue 24
_journal_name_full 'Dalton transactions (Cambridge, England : 2003)'
_journal_page_first 8835
_journal_page_last 8842
_journal_paper_doi 10.1039/c9dt00564a
_journal_volume 48
_journal_year 2019
_chemical_formula_moiety 'B8 H12 Ni6 O56 P12, 4(Cs)'
_chemical_formula_sum 'B8 Cs4 H12 Ni6 O56 P12'
_chemical_formula_weight 2250.12
_chemical_name_common 'Caesium nickel borophosphate'
_chemical_name_systematic
;         
Dicaesium Diaquatrinickel 24-oxodihydroxotetraborohexaphosphate(V)
;
_space_group_crystal_system orthorhombic
_space_group_IT_number 61
_space_group_name_Hall '-P 2ac 2ab'
_space_group_name_H-M_alt 'P b c a'
_symmetry_space_group_name_Hall '-P 2ac 2ab'
_symmetry_space_group_name_H-M 'P b c a'
_atom_sites_solution_hydrogens difmap
_atom_sites_solution_primary direct
_atom_sites_solution_secondary difmap
_audit_creation_method SHELXL-2014/7
_cell_angle_alpha 90
_cell_angle_beta 90
_cell_angle_gamma 90
_cell_formula_units_Z 2
_cell_length_a 9.5200(4)
_cell_length_b 12.2546(5)
_cell_length_c 19.9660(6)
_cell_measurement_reflns_used 6262
_cell_measurement_temperature 293(2)
_cell_measurement_theta_max 29.4490
_cell_measurement_theta_min 2.8920
_cell_volume 2329.31(15)
_computing_cell_refinement
;
CrysAlisPro, Agilent Technologies,
Version 1.171.37.35 (release 13-08-2014 CrysAlis171 .NET)
(compiled Aug 13 2014,18:06:01)
;
_computing_data_collection
;
CrysAlisPro, Agilent Technologies,
Version 1.171.37.35 (release 13-08-2014 CrysAlis171 .NET)
(compiled Aug 13 2014,18:06:01)
;
_computing_data_reduction
;
CrysAlisPro, Agilent Technologies,
Version 1.171.37.35 (release 13-08-2014 CrysAlis171 .NET)
(compiled Aug 13 2014,18:06:01)
;
_computing_molecular_graphics 'DIMOND (Brandenburg, 2006)'
_computing_structure_refinement 'SHELXL-2014/7 (Sheldrick, 2014)'
_computing_structure_solution 'SHELXS-2014/7 (Sheldrick, 2014)'
_diffrn_ambient_temperature 293(2)
_diffrn_detector_area_resol_mean 16.0630
_diffrn_measured_fraction_theta_full 1.000
_diffrn_measured_fraction_theta_max 1.000
_diffrn_measurement_device_type 'Xcalibur, Sapphire3'
_diffrn_measurement_method \w
_diffrn_radiation_type MoK\a
_diffrn_radiation_wavelength 0.71073
_diffrn_reflns_av_R_equivalents 0.1160
_diffrn_reflns_av_unetI/netI 0.0490
_diffrn_reflns_Laue_measured_fraction_full 1.000
_diffrn_reflns_Laue_measured_fraction_max 1.000
_diffrn_reflns_limit_h_max 12
_diffrn_reflns_limit_h_min -12
_diffrn_reflns_limit_k_max 15
_diffrn_reflns_limit_k_min -15
_diffrn_reflns_limit_l_max 25
_diffrn_reflns_limit_l_min -25
_diffrn_reflns_number 36893
_diffrn_reflns_point_group_measured_fraction_full 1.000
_diffrn_reflns_point_group_measured_fraction_max 1.000
_diffrn_reflns_theta_full 25.242
_diffrn_reflns_theta_max 27.496
_diffrn_reflns_theta_min 2.895
_diffrn_source 'Enhance (Mo) X-ray Source'
_exptl_absorpt_coefficient_mu 6.022
_exptl_absorpt_correction_T_max 0.716
_exptl_absorpt_correction_T_min 0.600
_exptl_absorpt_correction_type gaussian
_exptl_absorpt_process_details
;
CrysAlisPro, Agilent Technologies,
Version 1.171.37.35 (release 13-08-2014 CrysAlis171 .NET)
(compiled Aug 13 2014,18:06:01)
Numerical absorption correction based on gaussian integration over
            a multifaceted crystal model
;
_exptl_crystal_colour green
_exptl_crystal_density_diffrn 3.208
_exptl_crystal_description plate
_exptl_crystal_F_000 2136
_exptl_crystal_size_max 0.093
_exptl_crystal_size_mid 0.056
_exptl_crystal_size_min 0.028
_refine_diff_density_max 0.983
_refine_diff_density_min -0.981
_refine_diff_density_rms 0.189
_refine_ls_extinction_coef 0.00047(10)
_refine_ls_extinction_expression Fc^*^=kFc[1+0.001xFc^2^\l^3^/sin(2\q)]^-1/4^
_refine_ls_extinction_method 'SHELXL-2014/7 (Sheldrick 2014'
_refine_ls_goodness_of_fit_ref 1.299
_refine_ls_hydrogen_treatment refall
_refine_ls_matrix_type full
_refine_ls_number_parameters 197
_refine_ls_number_reflns 2670
_refine_ls_number_restraints 3
_refine_ls_restrained_S_all 1.298
_refine_ls_R_factor_all 0.0781
_refine_ls_R_factor_gt 0.0662
_refine_ls_shift/su_max 0.000
_refine_ls_shift/su_mean 0.000
_refine_ls_structure_factor_coef Fsqd
_refine_ls_weighting_details 'w=1/[\s^2^(Fo^2^)+(0.0238P)^2^+15.1911P] where P=(Fo^2^+2Fc^2^)/3'
_refine_ls_weighting_scheme calc
_refine_ls_wR_factor_gt 0.0996
_refine_ls_wR_factor_ref 0.1033
_reflns_Friedel_coverage 0.000
_reflns_number_gt 2423
_reflns_number_total 2670
_reflns_threshold_expression 'I > 2\s(I)'
_cod_data_source_file c9dt00564a2.cif
_cod_data_source_block shelx
_cod_depositor_comments 'Adding full bibliography for 7700020--7700022.cif.'
_cod_database_code 7700022
_shelx_shelxl_version_number 2014/7
_shelx_space_group_comment
;
The symmetry employed for this shelxl refinement is uniquely defined
by the following loop, which should always be used as a source of
symmetry information in preference to the above space-group names.
They are only intended as comments.
;
_shelx_estimated_absorpt_t_min 0.604
_shelx_estimated_absorpt_t_max 0.849

loop_
_space_group_symop_operation_xyz
'x, y, z'
'-x+1/2, -y, z+1/2'
'-x, y+1/2, -z+1/2'
'x+1/2, -y+1/2, -z'
'-x, -y, -z'
'x-1/2, y, -z-1/2'
'x, -y-1/2, z-1/2'
'-x-1/2, y-1/2, z'

loop_
_atom_site_label
_atom_site_type_symbol
_atom_site_fract_x
_atom_site_fract_y
_atom_site_fract_z
_atom_site_U_iso_or_equiv
_atom_site_adp_type
_atom_site_occupancy
_atom_site_site_symmetry_order
_atom_site_calc_flag
_atom_site_refinement_flags_posn
_atom_site_refinement_flags_occupancy
Cs1 Cs 0.3498(3) 0.0896(2) 0.14664(11) 0.0297(4) Uani 0.62 1 d . P
Cs2 Cs 0.3042(4) 0.1071(4) 0.1583(3) 0.0297(4) Uani 0.22 1 d . P
Cs3 Cs 0.3347(13) 0.1047(10) 0.1352(5) 0.0297(4) Uani 0.16 1 d . P
Ni1 Ni 0.68817(8) 0.31233(6) 0.08157(4) 0.00351(19) Uani 1 1 d . .
Ni2 Ni 0.5000 0.0000 0.5000 0.0090(3) Uani 1 2 d S P
P1 P 0.51497(16) 0.34053(13) 0.21681(8) 0.0029(3) Uani 1 1 d . .
P2 P 0.27411(17) 0.06351(13) 0.37742(8) 0.0036(3) Uani 1 1 d . .
P3 P 0.51049(17) 0.27543(14) 0.45528(9) 0.0070(4) Uani 1 1 d . .
O5 O 0.3832(4) 0.4094(3) 0.2305(2) 0.0053(6) Uani 1 1 d . .
O1 O 0.5158(4) 0.3101(3) 0.1437(2) 0.0054(9) Uani 1 1 d . .
O2 O 0.5659(5) 0.1759(4) 0.4937(2) 0.0089(10) Uani 1 1 d . .
O3 O 0.5034(5) 0.2385(3) 0.2617(2) 0.0053(6) Uani 1 1 d . .
O4 O 0.3098(4) 0.3064(4) 0.3294(2) 0.0066(9) Uani 1 1 d . .
O6 O 0.6441(4) 0.4087(4) 0.2370(2) 0.0069(9) Uani 1 1 d . .
O7 O 0.5347(4) 0.2600(4) 0.3789(2) 0.0096(7) Uani 1 1 d . .
O8 O 0.3618(5) 0.3035(4) 0.4733(2) 0.0130(10) Uani 1 1 d . .
O9 O 0.1781(5) 0.0012(4) 0.3287(2) 0.0096(7) Uani 1 1 d . .
O10 O 0.1817(5) 0.1452(4) 0.4126(2) 0.0084(9) Uani 1 1 d . .
O11 O 0.3425(5) -0.0170(4) 0.4259(2) 0.0071(9) Uani 1 1 d . .
O12 O 0.3875(5) 0.1203(4) 0.3354(3) 0.0132(11) Uani 1 1 d . .
O13 O 0.6090(5) 0.3756(4) 0.4694(2) 0.0139(11) Uani 1 1 d D .
O14 O 0.3626(5) 0.0481(4) 0.5694(2) 0.0124(10) Uani 1 1 d D .
B1 B 0.4300(7) 0.2340(6) 0.3276(4) 0.0040(10) Uani 1 1 d . .
B2 B 0.2908(7) 0.4024(6) 0.2894(4) 0.0040(10) Uani 1 1 d . .
H1 H 0.278(4) 0.075(6) 0.555(4) 0.02(2) Uiso 1 1 d D .
H2 H 0.394(13) 0.105(7) 0.595(6) 0.10(5) Uiso 1 1 d D .
H3 H 0.638(12) 0.366(10) 0.513(2) 0.08(4) Uiso 1 1 d D .

loop_
_atom_site_aniso_label
_atom_site_aniso_U_11
_atom_site_aniso_U_22
_atom_site_aniso_U_33
_atom_site_aniso_U_23
_atom_site_aniso_U_13
_atom_site_aniso_U_12
Cs1 0.0308(11) 0.0214(9) 0.0368(10) 0.0030(5) -0.0111(7) -0.0127(8)
Cs2 0.0308(11) 0.0214(9) 0.0368(10) 0.0030(5) -0.0111(7) -0.0127(8)
Cs3 0.0308(11) 0.0214(9) 0.0368(10) 0.0030(5) -0.0111(7) -0.0127(8)
Ni1 0.0040(4) 0.0035(4) 0.0029(4) -0.0002(3) -0.0001(3) 0.0013(3)
Ni2 0.0078(6) 0.0119(6) 0.0072(6) -0.0004(5) -0.0013(5) 0.0001(5)
P1 0.0023(7) 0.0047(8) 0.0016(8) 0.0004(6) 0.0006(6) -0.0001(6)
P2 0.0051(8) 0.0013(7) 0.0045(8) -0.0009(6) 0.0015(6) -0.0002(6)
P3 0.0052(8) 0.0105(8) 0.0052(8) 0.0005(7) -0.0005(6) 0.0000(6)
O5 0.0071(16) 0.0057(15) 0.0033(16) 0.0007(13) 0.0012(12) 0.0021(12)
O1 0.006(2) 0.008(2) 0.002(2) 0.0005(18) -0.0006(17) -0.0004(17)
O2 0.010(2) 0.012(2) 0.005(2) 0.0025(19) -0.0026(18) 0.0020(19)
O3 0.0071(16) 0.0057(15) 0.0033(16) 0.0007(13) 0.0012(12) 0.0021(12)
O4 0.005(2) 0.008(2) 0.007(2) 0.0022(18) 0.0020(18) 0.0031(18)
O6 0.004(2) 0.010(2) 0.007(2) -0.0048(19) 0.0019(17) 0.0001(17)
O7 0.0053(16) 0.0172(18) 0.0064(16) -0.0021(14) -0.0013(13) 0.0036(13)
O8 0.009(2) 0.023(3) 0.006(2) 0.000(2) 0.0018(19) 0.007(2)
O9 0.0053(16) 0.0172(18) 0.0064(16) -0.0021(14) -0.0013(13) 0.0036(13)
O10 0.013(2) 0.006(2) 0.006(2) -0.0031(18) 0.0026(19) 0.0026(18)
O11 0.009(2) 0.006(2) 0.006(2) 0.0006(18) -0.0044(18) 0.0006(17)
O12 0.018(3) 0.004(2) 0.018(3) 0.001(2) 0.011(2) -0.0016(19)
O13 0.016(3) 0.017(3) 0.009(3) 0.003(2) -0.008(2) -0.007(2)
O14 0.010(3) 0.018(3) 0.009(3) 0.000(2) -0.0013(19) 0.004(2)
B1 0.003(2) 0.003(2) 0.006(2) 0.002(2) 0.0005(18) 0.0005(18)
B2 0.003(2) 0.003(2) 0.006(2) 0.002(2) 0.0005(18) 0.0005(18)

loop_
_atom_type_symbol
_atom_type_description
_atom_type_scat_dispersion_real
_atom_type_scat_dispersion_imag
_atom_type_scat_source
O O 0.0106 0.0060 'International Tables Vol C Tables 4.2.6.8 and 6.1.1.4'
B B 0.0013 0.0007 'International Tables Vol C Tables 4.2.6.8 and 6.1.1.4'
P P 0.1023 0.0942 'International Tables Vol C Tables 4.2.6.8 and 6.1.1.4'
Ni Ni 0.3393 1.1124 'International Tables Vol C Tables 4.2.6.8 and 6.1.1.4'
Cs Cs -0.3680 2.1192 'International Tables Vol C Tables 4.2.6.8 and 6.1.1.4'
H H 0.0000 0.0000 'International Tables Vol C Tables 4.2.6.8 and 6.1.1.4'

loop_
_geom_angle_atom_site_label_1
_geom_angle_atom_site_label_2
_geom_angle_atom_site_label_3
_geom_angle
_geom_angle_site_symmetry_1
_geom_angle_site_symmetry_3
Cs2 Cs1 O14 84.6(7) . 2_554
Cs2 Cs1 O1 94.1(7) . .
O14 Cs1 O1 143.34(14) 2_554 .
Cs2 Cs1 O6 88.6(7) . 3_645
O14 Cs1 O6 89.77(14) 2_554 3_645
O1 Cs1 O6 126.87(14) . 3_645
Cs2 Cs1 O3 80.4(7) . .
O14 Cs1 O3 163.25(16) 2_554 .
O1 Cs1 O3 46.14(12) . .
O6 Cs1 O3 82.51(12) 3_645 .
Cs2 Cs1 O9 145.0(8) . 6_656
O14 Cs1 O9 120.96(16) 2_554 6_656
O1 Cs1 O9 79.08(13) . 6_656
O6 Cs1 O9 69.69(12) 3_645 6_656
O3 Cs1 O9 70.14(12) . 6_656
Cs2 Cs1 O10 144.2(7) . 6_656
O14 Cs1 O10 122.96(15) 2_554 6_656
O1 Cs1 O10 50.16(12) . 6_656
O6 Cs1 O10 111.63(13) 3_645 6_656
O3 Cs1 O10 73.78(12) . 6_656
O9 Cs1 O10 42.00(11) 6_656 6_656
Cs2 Cs1 O13 132.3(8) . 3_645
O14 Cs1 O13 47.91(13) 2_554 3_645
O1 Cs1 O13 125.05(14) . 3_645
O6 Cs1 O13 87.70(13) 3_645 3_645
O3 Cs1 O13 145.68(15) . 3_645
O9 Cs1 O13 75.61(13) 6_656 3_645
O10 Cs1 O13 79.58(13) 6_656 3_645
Cs2 Cs1 O5 62.5(7) . 8_655
O14 Cs1 O5 58.71(13) 2_554 8_655
O1 Cs1 O5 149.42(14) . 8_655
O6 Cs1 O5 40.60(11) 3_645 8_655
O3 Cs1 O5 107.14(12) . 8_655
O9 Cs1 O5 108.24(12) 6_656 8_655
O10 Cs1 O5 149.20(13) 6_656 8_655
O13 Cs1 O5 85.24(13) 3_645 8_655
Cs2 Cs1 O7 34.7(7) . 6_556
O14 Cs1 O7 72.82(13) 2_554 6_556
O1 Cs1 O7 85.36(12) . 6_556
O6 Cs1 O7 120.35(13) 3_645 6_556
O3 Cs1 O7 98.29(13) . 6_556
O9 Cs1 O7 164.42(15) 6_656 6_556
O10 Cs1 O7 125.92(12) 6_656 6_556
O13 Cs1 O7 114.92(13) 3_645 6_556
O5 Cs1 O7 84.79(12) 8_655 6_556
Cs2 Cs1 O8 106.9(7) . 7_565
O14 Cs1 O8 75.14(13) 2_554 7_565
O1 Cs1 O8 70.23(11) . 7_565
O6 Cs1 O8 156.90(15) 3_645 7_565
O3 Cs1 O8 116.36(13) . 7_565
O9 Cs1 O8 102.91(13) 6_656 7_565
O10 Cs1 O8 65.19(11) 6_656 7_565
O13 Cs1 O8 69.20(12) 3_645 7_565
O5 Cs1 O8 132.88(13) 8_655 7_565
O7 Cs1 O8 72.29(11) 6_556 7_565
Cs2 Cs1 P1 81.2(7) . .
O14 Cs1 P1 157.76(13) 2_554 .
O1 Cs1 P1 23.35(8) . .
O6 Cs1 P1 106.86(11) 3_645 .
O3 Cs1 P1 24.35(8) . .
O9 Cs1 P1 79.49(11) 6_656 .
O10 Cs1 P1 65.06(10) 6_656 .
O13 Cs1 P1 144.56(13) 3_645 .
O5 Cs1 P1 126.83(10) 8_655 .
O7 Cs1 P1 85.86(10) 6_556 .
O8 Cs1 P1 92.66(10) 7_565 .
Cs1 Cs2 Cs3 35.1(13) . .
Cs1 Cs2 O14 85.3(7) . 2_554
Cs3 Cs2 O14 75.6(13) . 2_554
Cs1 Cs2 O1 76.3(7) . .
Cs3 Cs2 O1 68.4(13) . .
O14 Cs2 O1 139.2(2) 2_554 .
Cs1 Cs2 O3 90.2(7) . .
Cs3 Cs2 O3 104.7(13) . .
O14 Cs2 O3 171.3(2) 2_554 .
O1 Cs2 O3 45.93(12) . .
Cs1 Cs2 O6 81.9(7) . 3_645
Cs3 Cs2 O6 115.1(12) . 3_645
O14 Cs2 O6 89.24(17) 2_554 3_645
O1 Cs2 O6 122.94(19) . 3_645
O3 Cs2 O6 82.73(16) . 3_645
Cs1 Cs2 O7 139.9(8) . 6_556
Cs3 Cs2 O7 104.8(12) . 6_556
O14 Cs2 O7 79.39(17) 2_554 6_556
O1 Cs2 O7 91.57(17) . 6_556
O3 Cs2 O7 108.68(17) . 6_556
O6 Cs2 O7 134.14(18) 3_645 6_556
Cs1 Cs2 O5 109.3(7) . 8_655
Cs3 Cs2 O5 127.6(13) . 8_655
O14 Cs2 O5 61.32(15) 2_554 8_655
O1 Cs2 O5 159.5(2) . 8_655
O3 Cs2 O5 113.58(18) . 8_655
O6 Cs2 O5 42.14(12) 3_645 8_655
O7 Cs2 O5 95.44(15) 6_556 8_655
Cs1 Cs2 O12 105.4(8) . .
Cs3 Cs2 O12 135.3(12) . .
O14 Cs2 O12 135.2(2) 2_554 .
O1 Cs2 O12 85.23(15) . .
O3 Cs2 O12 39.40(12) . .
O6 Cs2 O12 51.13(13) 3_645 .
O7 Cs2 O12 111.59(16) 6_556 .
O5 Cs2 O12 74.24(14) 8_655 .
Cs1 Cs2 O3 177.2(8) . 6_556
Cs3 Cs2 O3 144.1(12) . 6_556
O14 Cs2 O3 96.97(16) 2_554 6_556
O1 Cs2 O3 100.91(16) . 6_556
O3 Cs2 O3 87.76(13) . 6_556
O6 Cs2 O3 99.67(15) 3_645 6_556
O7 Cs2 O3 39.63(11) 6_556 6_556
O5 Cs2 O3 73.27(13) 8_655 6_556
O12 Cs2 O3 74.06(13) . 6_556
Cs1 Cs2 P1 90.5(7) . .
Cs3 Cs2 P1 91.1(13) . .
O14 Cs2 P1 162.3(2) 2_554 .
O1 Cs2 P1 24.00(9) . .
O3 Cs2 P1 24.66(9) . .
O6 Cs2 P1 107.18(16) 3_645 .
O7 Cs2 P1 93.11(14) 6_556 .
O5 Cs2 P1 135.91(17) 8_655 .
O12 Cs2 P1 62.44(11) . .
O3 Cs2 P1 86.89(12) 6_556 .
Cs1 Cs2 B2 103.4(7) . 8_655
Cs3 Cs2 B2 133.2(13) . 8_655
O14 Cs2 B2 82.12(18) 2_554 8_655
O1 Cs2 B2 137.3(2) . 8_655
O3 Cs2 B2 91.71(18) . 8_655
O6 Cs2 B2 23.40(13) 3_645 8_655
O7 Cs2 B2 110.77(17) 6_556 8_655
O5 Cs2 B2 23.12(13) 8_655 8_655
O12 Cs2 B2 53.16(15) . 8_655
O3 Cs2 B2 78.47(15) 6_556 8_655
P1 Cs2 B2 115.56(18) . 8_655
Cs2 Cs3 O14 94.1(14) . 2_554
Cs2 Cs3 O1 102.0(14) . .
O14 Cs3 O1 154.7(4) 2_554 .
Cs2 Cs3 O3 66.4(12) . .
O14 Cs3 O3 158.6(4) 2_554 .
O1 Cs3 O3 45.4(2) . .
Cs2 Cs3 O8 144.9(13) . 7_565
O14 Cs3 O8 80.6(3) 2_554 7_565
O1 Cs3 O8 74.9(2) . 7_565
O3 Cs3 O8 120.3(3) . 7_565
Cs2 Cs3 O7 66.3(12) . 6_556
O14 Cs3 O7 77.7(3) 2_554 6_556
O1 Cs3 O7 91.0(3) . 6_556
O3 Cs3 O7 100.7(4) . 6_556
O8 Cs3 O7 78.7(2) 7_565 6_556
Cs2 Cs3 O10 136.9(14) . 6_656
O14 Cs3 O10 124.9(4) 2_554 6_656
O1 Cs3 O10 50.3(2) . 6_656
O3 Cs3 O10 71.8(3) . 6_656
O8 Cs3 O10 67.9(2) 7_565 6_656
O7 Cs3 O10 133.4(3) 6_556 6_656
Cs2 Cs3 O6 56.8(11) . 3_645
O14 Cs3 O6 85.8(3) 2_554 3_645
O1 Cs3 O6 119.4(3) . 3_645
O3 Cs3 O6 76.4(2) . 3_645
O8 Cs3 O6 154.8(4) 7_565 3_645
O7 Cs3 O6 119.0(4) 6_556 3_645
O10 Cs3 O6 104.1(3) 6_656 3_645
Cs2 Cs3 O13 128.4(14) . 3_645
O14 Cs3 O13 48.1(2) 2_554 3_645
O1 Cs3 O13 126.9(4) . 3_645
O3 Cs3 O13 138.3(4) . 3_645
O8 Cs3 O13 72.1(3) 7_565 3_645
O7 Cs3 O13 121.0(3) 6_556 3_645
O10 Cs3 O13 78.9(3) 6_656 3_645
O6 Cs3 O13 83.0(3) 3_645 3_645
Cs2 Cs3 O9 109.5(12) . 6_656
O14 Cs3 O9 116.4(4) 2_554 6_656
O1 Cs3 O9 76.4(3) . 6_656
O3 Cs3 O9 65.9(2) . 6_656
O8 Cs3 O9 103.7(4) 7_565 6_656
O7 Cs3 O9 165.9(4) 6_556 6_656
O10 Cs3 O9 40.33(18) 6_656 6_656
O6 Cs3 O9 63.8(2) 3_645 6_656
O13 Cs3 O9 72.5(3) 3_645 6_656
Cs2 Cs3 O5 45.6(12) . 8_655
O14 Cs3 O5 57.5(2) 2_554 8_655
O1 Cs3 O5 145.3(4) . 8_655
O3 Cs3 O5 101.2(3) . 8_655
O8 Cs3 O5 137.7(4) 7_565 8_655
O7 Cs3 O5 86.2(3) 6_556 8_655
O10 Cs3 O5 140.2(3) 6_656 8_655
O6 Cs3 O5 38.25(14) 3_645 8_655
O13 Cs3 O5 82.8(3) 3_645 8_655
O9 Cs3 O5 100.4(2) 6_656 8_655
Cs2 Cs3 O2 101.9(13) . 6_556
O14 Cs3 O2 53.6(2) 2_554 6_556
O1 Cs3 O2 103.4(3) . 6_556
O3 Cs3 O2 136.1(4) . 6_556
O8 Cs3 O2 47.57(16) 7_565 6_556
O7 Cs3 O2 41.06(16) 6_556 6_556
O10 Cs3 O2 115.4(3) 6_656 6_556
O6 Cs3 O2 134.5(4) 3_645 6_556
O13 Cs3 O2 83.2(3) 3_645 6_556
O9 Cs3 O2 147.9(4) 6_656 6_556
O5 Cs3 O2 97.0(3) 8_655 6_556
O8 Ni1 O10 90.1(2) 6_656 6_656
O8 Ni1 O1 174.74(19) 6_656 .
O10 Ni1 O1 85.90(18) 6_656 .
O8 Ni1 O2 90.23(18) 6_656 7_565
O10 Ni1 O2 95.67(18) 6_656 7_565
O1 Ni1 O2 93.58(17) . 7_565
O8 Ni1 O11 97.45(19) 6_656 3_655
O10 Ni1 O11 170.30(18) 6_656 3_655
O1 Ni1 O11 86.88(17) . 3_655
O2 Ni1 O11 78.32(17) 7_565 3_655
O8 Ni1 O4 90.36(18) 6_656 6_656
O10 Ni1 O4 86.26(18) 6_656 6_656
O1 Ni1 O4 85.96(17) . 6_656
O2 Ni1 O4 177.98(18) 7_565 6_656
O11 Ni1 O4 99.69(17) 3_655 6_656
O8 Ni1 Cs3 138.4(2) 6_656 .
O10 Ni1 Cs3 51.6(2) 6_656 .
O1 Ni1 Cs3 39.4(2) . .
O2 Ni1 Cs3 79.53(18) 7_565 .
O11 Ni1 Cs3 119.2(2) 3_655 .
O4 Ni1 Cs3 101.27(17) 6_656 .
O14 Ni2 O14 180.0 5_656 .
O14 Ni2 O11 92.87(18) 5_656 5_656
O14 Ni2 O11 87.13(18) . 5_656
O14 Ni2 O11 87.13(18) 5_656 .
O14 Ni2 O11 92.88(18) . .
O11 Ni2 O11 180.0 5_656 .
O14 Ni2 O2 86.48(19) 5_656 5_656
O14 Ni2 O2 93.52(19) . 5_656
O11 Ni2 O2 104.66(16) 5_656 5_656
O11 Ni2 O2 75.34(16) . 5_656
O14 Ni2 O2 93.52(19) 5_656 .
O14 Ni2 O2 86.48(19) . .
O11 Ni2 O2 75.34(16) 5_656 .
O11 Ni2 O2 104.66(16) . .
O2 Ni2 O2 180.0 5_656 .
O14 Ni2 Cs3 34.8(2) 5_656 6_656
O14 Ni2 Cs3 145.2(2) . 6_656
O11 Ni2 Cs3 83.5(2) 5_656 6_656
O11 Ni2 Cs3 96.5(2) . 6_656
O2 Ni2 Cs3 121.30(18) 5_656 6_656
O2 Ni2 Cs3 58.70(18) . 6_656
O14 Ni2 Cs3 145.2(2) 5_656 2
O14 Ni2 Cs3 34.8(2) . 2
O11 Ni2 Cs3 96.5(2) 5_656 2
O11 Ni2 Cs3 83.5(2) . 2
O2 Ni2 Cs3 58.70(18) 5_656 2
O2 Ni2 Cs3 121.30(18) . 2
Cs3 Ni2 Cs3 180.0 6_656 2
O1 P1 O5 108.2(2) . .
O1 P1 O6 112.6(2) . .
O5 P1 O6 107.9(2) . .
O1 P1 O3 111.3(2) . .
O5 P1 O3 106.5(2) . .
O6 P1 O3 110.1(3) . .
O1 P1 Cs2 60.22(18) . .
O5 P1 Cs2 92.20(18) . .
O6 P1 Cs2 159.86(19) . .
O3 P1 Cs2 61.03(19) . .
O1 P1 Cs1 55.50(17) . .
O5 P1 Cs1 100.12(18) . .
O6 P1 Cs1 151.97(18) . .
O3 P1 Cs1 61.28(17) . .
Cs2 P1 Cs1 8.28(8) . .
O1 P1 Cs3 52.3(2) . .
O5 P1 Cs3 97.3(3) . .
O6 P1 Cs3 154.2(3) . .
O3 P1 Cs3 66.0(2) . .
Cs2 P1 Cs3 8.4(2) . .
Cs1 P1 Cs3 5.02(16) . .
O10 P2 O11 112.5(3) . .
O10 P2 O12 111.4(3) . .
O11 P2 O12 109.8(3) . .
O10 P2 O9 106.1(3) . .
O11 P2 O9 109.5(3) . .
O12 P2 O9 107.3(3) . .
O10 P2 Cs1 54.88(18) . 6_556
O11 P2 Cs1 123.17(19) . 6_556
O12 P2 Cs1 126.6(2) . 6_556
O9 P2 Cs1 51.40(17) . 6_556
O10 P2 Cs3 50.9(2) . 6_556
O11 P2 Cs3 122.5(3) . 6_556
O12 P2 Cs3 127.6(3) . 6_556
O9 P2 Cs3 55.4(2) . 6_556
Cs1 P2 Cs3 4.07(14) 6_556 6_556
O8 P3 O2 112.8(3) . .
O8 P3 O7 113.8(3) . .
O2 P3 O7 110.1(3) . .
O8 P3 O13 109.9(3) . .
O2 P3 O13 109.1(3) . .
O7 P3 O13 100.5(3) . .
O8 P3 Cs3 157.4(3) . 6_656
O2 P3 Cs3 63.9(3) . 6_656
O7 P3 Cs3 53.1(2) . 6_656
O13 P3 Cs3 91.6(3) . 6_656
O8 P3 Cs2 151.7(2) . 6_656
O2 P3 Cs2 69.30(19) . 6_656
O7 P3 Cs2 45.83(18) . 6_656
O13 P3 Cs2 94.8(2) . 6_656
Cs3 P3 Cs2 7.55(18) 6_656 6_656
O8 P3 Cs3 48.9(2) . 7_566
O2 P3 Cs3 89.3(2) . 7_566
O7 P3 Cs3 159.3(2) . 7_566
O13 P3 Cs3 79.2(3) . 7_566
Cs3 P3 Cs3 147.3(2) 6_656 7_566
Cs2 P3 Cs3 154.71(17) 6_656 7_566
B2 O5 P1 126.8(4) . .
B2 O5 Cs2 93.9(3) . 8_665
P1 O5 Cs2 139.3(2) . 8_665
B2 O5 Cs1 92.3(3) . 8_665
P1 O5 Cs1 140.1(2) . 8_665
Cs2 O5 Cs1 8.21(9) 8_665 8_665
B2 O5 Cs3 96.5(4) . 8_665
P1 O5 Cs3 136.3(3) . 8_665
Cs2 O5 Cs3 6.7(2) 8_665 8_665
Cs1 O5 Cs3 4.6(2) 8_665 8_665
P1 O1 Ni1 125.8(3) . .
P1 O1 Cs3 104.8(3) . .
Ni1 O1 Cs3 115.3(3) . .
P1 O1 Cs1 101.1(2) . .
Ni1 O1 Cs1 115.16(18) . .
Cs3 O1 Cs1 5.9(2) . .
P1 O1 Cs2 95.8(2) . .
Ni1 O1 Cs2 124.38(19) . .
Cs3 O1 Cs2 9.6(3) . .
Cs1 O1 Cs2 9.59(10) . .
P3 O2 Ni1 123.4(3) . 7_566
P3 O2 Ni2 133.9(3) . .
Ni1 O2 Ni2 99.96(18) 7_566 .
P3 O2 Cs3 94.4(3) . 6_656
Ni1 O2 Cs3 102.2(3) 7_566 6_656
Ni2 O2 Cs3 90.3(2) . 6_656
B1 O3 P1 125.2(4) . .
B1 O3 Cs2 105.6(3) . .
P1 O3 Cs2 94.3(2) . .
B1 O3 Cs1 112.8(3) . .
P1 O3 Cs1 94.37(19) . .
Cs2 O3 Cs1 9.43(9) . .
B1 O3 Cs3 114.5(4) . .
P1 O3 Cs3 89.6(2) . .
Cs2 O3 Cs3 8.9(2) . .
Cs1 O3 Cs3 5.1(2) . .
B1 O3 Cs2 88.0(3) . 6_656
P1 O3 Cs2 123.8(2) . 6_656
Cs2 O3 Cs2 121.3(2) . 6_656
Cs1 O3 Cs2 114.23(14) . 6_656
Cs3 O3 Cs2 118.7(3) . 6_656
B2 O4 B1 126.0(5) . .
B2 O4 Ni1 111.7(4) . 6_556
B1 O4 Ni1 118.2(4) . 6_556
B2 O6 P1 128.7(4) 6_656 .
B2 O6 Cs1 105.9(3) 6_656 3_655
P1 O6 Cs1 125.3(2) . 3_655
B2 O6 Cs2 97.1(3) 6_656 3_655
P1 O6 Cs2 134.1(2) . 3_655
Cs1 O6 Cs2 9.53(9) 3_655 3_655
B2 O6 Cs3 103.7(4) 6_656 3_655
P1 O6 Cs3 127.4(3) . 3_655
Cs1 O6 Cs3 2.3(3) 3_655 3_655
Cs2 O6 Cs3 8.1(2) 3_655 3_655
B1 O7 P3 127.7(4) . .
B1 O7 Cs2 104.6(4) . 6_656
P3 O7 Cs2 114.2(2) . 6_656
B1 O7 Cs3 112.8(4) . 6_656
P3 O7 Cs3 105.7(3) . 6_656
Cs2 O7 Cs3 8.8(2) 6_656 6_656
B1 O7 Cs1 109.5(4) . 6_656
P3 O7 Cs1 108.9(2) . 6_656
Cs2 O7 Cs1 5.38(10) 6_656 6_656
Cs3 O7 Cs1 3.4(2) 6_656 6_656
P3 O8 Ni1 131.7(3) . 6_556
P3 O8 Cs3 111.8(3) . 7_566
Ni1 O8 Cs3 116.1(3) 6_556 7_566
P3 O8 Cs1 109.5(2) . 7_566
Ni1 O8 Cs1 118.10(18) 6_556 7_566
Cs3 O8 Cs1 3.0(3) 7_566 7_566
B2 O9 P2 128.8(4) 8_655 .
B2 O9 Cs1 122.2(4) 8_655 6_556
P2 O9 Cs1 107.5(2) . 6_556
B2 O9 Cs3 125.6(4) 8_655 6_556
P2 O9 Cs3 103.9(3) . 6_556
Cs1 O9 Cs3 3.8(2) 6_556 6_556
B2 O9 Cs2 120.4(4) 8_655 6_556
P2 O9 Cs2 110.1(2) . 6_556
Cs1 O9 Cs2 4.65(10) 6_556 6_556
Cs3 O9 Cs2 7.8(2) 6_556 6_556
P2 O10 Ni1 132.2(3) . 6_556
P2 O10 Cs1 104.1(2) . 6_556
Ni1 O10 Cs1 104.17(17) 6_556 6_556
P2 O10 Cs3 109.4(3) . 6_556
Ni1 O10 Cs3 100.8(3) 6_556 6_556
Cs1 O10 Cs3 5.39(17) 6_556 6_556
P2 O11 Ni2 132.9(3) . .
P2 O11 Ni1 122.3(3) . 3_645
Ni2 O11 Ni1 104.16(18) . 3_645
B1 O12 P2 133.4(4) . .
B1 O12 Cs2 89.9(4) . .
P2 O12 Cs2 111.0(3) . .
B1 O12 Cs1 90.8(4) . .
P2 O12 Cs1 115.5(2) . .
Cs2 O12 Cs1 7.82(8) . .
P3 O13 Cs1 122.1(2) . 3_655
P3 O13 Cs3 127.2(3) . 3_655
Cs1 O13 Cs3 5.30(17) 3_655 3_655
P3 O13 H3 104(8) . .
Cs1 O13 H3 133(8) 3_655 .
Cs3 O13 H3 128(8) 3_655 .
Ni2 O14 Cs3 122.5(3) . 2
Ni2 O14 Cs2 124.2(2) . 2
Cs3 O14 Cs2 10.3(3) 2 2
Ni2 O14 Cs1 128.5(2) . 2
Cs3 O14 Cs1 6.0(2) 2 2
Cs2 O14 Cs1 10.10(10) 2 2
Ni2 O14 H1 118(5) . .
Cs3 O14 H1 79(5) 2 .
Cs2 O14 H1 87(5) 2 .
Cs1 O14 H1 77(5) 2 .
Ni2 O14 H2 114(9) . .
Cs3 O14 H2 116(9) 2 .
Cs2 O14 H2 108(8) 2 .
Cs1 O14 H2 110(9) 2 .
H1 O14 H2 101(9) . .
O4 B1 O12 111.3(5) . .
O4 B1 O7 112.8(5) . .
O12 B1 O7 108.8(5) . .
O4 B1 O3 111.7(5) . .
O12 B1 O3 105.1(5) . .
O7 B1 O3 106.8(5) . .
O4 B1 Cs2 164.7(4) . 6_656
O12 B1 Cs2 82.2(3) . 6_656
O7 B1 Cs2 54.1(3) . 6_656
O3 B1 Cs2 69.5(3) . 6_656
O4 B1 Cs2 91.3(4) . .
O12 B1 Cs2 68.1(4) . .
O7 B1 Cs2 154.1(4) . .
O3 B1 Cs2 52.8(3) . .
Cs2 B1 Cs2 100.57(19) 6_656 .
O4 B2 O5 114.7(5) . .
O4 B2 O9 110.6(5) . 8_665
O5 B2 O9 104.9(5) . 8_665
O4 B2 O6 110.9(5) . 6_556
O5 B2 O6 105.9(5) . 6_556
O9 B2 O6 109.5(5) 8_665 6_556
O4 B2 Cs2 166.4(4) . 8_665
O5 B2 Cs2 63.0(3) . 8_665
O9 B2 Cs2 82.6(3) 8_665 8_665
O6 B2 Cs2 59.5(3) 6_556 8_665
O4 B2 Cs1 159.1(4) . 8_665
O5 B2 Cs1 65.6(3) . 8_665
O9 B2 Cs1 88.6(3) 8_665 8_665
O6 B2 Cs1 52.5(3) 6_556 8_665
Cs2 B2 Cs1 7.71(8) 8_665 8_665

loop_
_geom_bond_atom_site_label_1
_geom_bond_atom_site_label_2
_geom_bond_distance
_geom_bond_site_symmetry_2
Cs1 Cs2 0.537(5) .
Cs1 O14 3.051(6) 2_554
Cs1 O1 3.131(5) .
Cs1 O6 3.212(5) 3_645
Cs1 O3 3.278(5) .
Cs1 O9 3.345(5) 6_656
Cs1 O10 3.442(5) 6_656
Cs1 O13 3.520(6) 3_645
Cs1 O5 3.549(5) 8_655
Cs1 O7 3.690(5) 6_556
Cs1 O8 3.702(5) 7_565
Cs1 P1 3.727(3) .
Cs2 Cs3 0.546(14) .
Cs2 O14 3.048(7) 2_554
Cs2 O1 3.214(6) .
Cs2 O3 3.232(7) .
Cs2 O6 3.243(7) 3_645
Cs2 O7 3.263(6) 6_556
Cs2 O5 3.335(6) 8_655
Cs2 O12 3.627(7) .
Cs2 O3 3.653(6) 6_556
Cs2 P1 3.684(5) .
Cs2 B2 3.735(9) 8_655
Cs3 O14 2.960(13) 2_554
Cs3 O1 3.055(12) .
Cs3 O3 3.412(13) .
Cs3 O8 3.433(11) 7_565
Cs3 O7 3.444(13) 6_556
Cs3 O10 3.474(14) 6_656
Cs3 O6 3.510(10) 3_645
Cs3 O13 3.539(14) 3_645
Cs3 O9 3.580(13) 6_656
Cs3 O5 3.694(12) 8_655
Cs3 O2 3.733(11) 6_556
Ni1 O8 1.986(5) 6_656
Ni1 O10 2.052(4) 6_656
Ni1 O1 2.058(4) .
Ni1 O2 2.110(4) 7_565
Ni1 O11 2.117(4) 3_655
Ni1 O4 2.122(4) 6_656
Ni2 O14 1.995(5) 5_656
Ni2 O14 1.995(5) .
Ni2 O11 2.116(4) 5_656
Ni2 O11 2.116(4) .
Ni2 O2 2.249(5) 5_656
Ni2 O2 2.249(5) .
Ni2 Cs3 4.369(11) 6_656
Ni2 Cs3 4.369(11) 2
P1 O1 1.506(4) .
P1 O5 1.537(4) .
P1 O6 1.540(5) .
P1 O3 1.541(4) .
P2 O10 1.507(5) .
P2 O11 1.528(5) .
P2 O12 1.534(5) .
P2 O9 1.538(5) .
P2 Cs1 4.081(4) 6_556
P2 Cs3 4.221(13) 6_556
P3 O8 1.501(5) .
P3 O2 1.535(5) .
P3 O7 1.555(5) .
P3 O13 1.571(5) .
P3 Cs3 4.144(11) 6_656
P3 Cs2 4.150(5) 6_656
P3 Cs3 4.227(11) 7_566
O5 B2 1.470(8) .
O5 Cs2 3.336(6) 8_665
O5 Cs1 3.549(5) 8_665
O5 Cs3 3.694(12) 8_665
O2 Ni1 2.110(4) 7_566
O2 Cs3 3.733(11) 6_656
O3 B1 1.492(8) .
O3 Cs2 3.653(6) 6_656
O4 B2 1.433(8) .
O4 B1 1.448(8) .
O4 Ni1 2.122(4) 6_556
O6 B2 1.495(8) 6_656
O6 Cs1 3.212(5) 3_655
O6 Cs2 3.243(7) 3_655
O6 Cs3 3.510(10) 3_655
O7 B1 1.464(8) .
O7 Cs2 3.263(6) 6_656
O7 Cs3 3.444(13) 6_656
O7 Cs1 3.690(5) 6_656
O8 Ni1 1.986(5) 6_556
O8 Cs3 3.433(11) 7_566
O8 Cs1 3.702(5) 7_566
O9 B2 1.473(8) 8_655
O9 Cs1 3.345(5) 6_556
O9 Cs3 3.580(13) 6_556
O9 Cs2 3.797(6) 6_556
O10 Ni1 2.052(4) 6_556
O10 Cs1 3.442(5) 6_556
O10 Cs3 3.474(14) 6_556
O11 Ni1 2.117(4) 3_645
O12 B1 1.459(8) .
O13 Cs1 3.520(6) 3_655
O13 Cs3 3.539(14) 3_655
O13 H3 0.920(10) .
O14 Cs3 2.960(13) 2
O14 Cs2 3.048(7) 2
O14 Cs1 3.051(6) 2
O14 H1 0.917(10) .
O14 H2 0.919(10) .
B1 Cs2 3.898(8) 6_656
B2 O9 1.473(8) 8_665
B2 O6 1.495(8) 6_556
B2 Cs2 3.735(9) 8_665
B2 Cs1 3.895(7) 8_665

loop_
_geom_hbond_atom_site_label_D
_geom_hbond_atom_site_label_H
_geom_hbond_atom_site_label_A
_geom_hbond_distance_DH
_geom_hbond_distance_HA
_geom_hbond_distance_DA
_geom_hbond_angle_DHA
_geom_hbond_site_symmetry_A
O13 H3 O10 0.920(10) 1.550(13) 2.469(7) 178(12) 4_556
O14 H1 O13 0.917(10) 1.786(13) 2.702(7) 177(8) 4_456
O14 H2 O1 0.919(10) 1.83(5) 2.711(7) 159(12) 7_566
